data_2013305
loop_
_publ_author_name
'Noland, Wayland E.'
'Cole, Kevin P.'
'Britton, Doyle'

_publ_section_title
;
 Five (1<i>H</i>-pyrrol-2-yl)pyridines
;
_journal_issue 5
_journal_name_full 'Acta Crystallographica Section C'
_journal_page_first o263
_journal_page_last o267
_journal_paper_doi 10.1107/S0108270103007042
_journal_volume 59
_journal_year 2003
_chemical_formula_iupac 'C9 H8 N2'
_chemical_formula_moiety 'C9 H8 N2'
_chemical_formula_sum 'C9 H8 N2'
_chemical_formula_weight 144.17
_chemical_name_systematic
;
4-(1H-pyrrol-2-yl)pyridine
;
_space_group_IT_number 14
_symmetry_cell_setting monoclinic
_symmetry_space_group_name_Hall '-P 2ybc'
_symmetry_space_group_name_H-M 'P 1 21/c 1'
_atom_sites_solution_hydrogens geom
_atom_sites_solution_primary direct
_atom_sites_solution_secondary difmap
_audit_creation_method 'SHELXTL plus manual additions'
_cell_angle_alpha 90.00
_cell_angle_beta 103.760(10)
_cell_angle_gamma 90.00
_cell_formula_units_Z 8
_cell_length_a 15.139(4)
_cell_length_b 5.4945(14)
_cell_length_c 18.736(5)
_cell_measurement_reflns_used 2651
_cell_measurement_temperature 173(2)
_cell_measurement_theta_max 25.8
_cell_measurement_theta_min 2.2
_cell_volume 1513.8(7)
_computing_cell_refinement 'SAINT (Siemens, 1995)'
_computing_data_collection 'SMART (Siemens, 1995)'
_computing_data_reduction SAINT
_computing_molecular_graphics SHELXTL
_computing_publication_material SHELXTL
_computing_structure_refinement SHELXTL
_computing_structure_solution 'SHELXTL (Sheldrick, 1997)'
_diffrn_ambient_temperature 173(2)
_diffrn_measured_fraction_theta_full 0.991
_diffrn_measured_fraction_theta_max 0.991
_diffrn_measurement_device_type 'Siemens SMART area-detector'
_diffrn_measurement_method \w
_diffrn_radiation_monochromator graphite
_diffrn_radiation_source 'fine-focus sealed tube'
_diffrn_radiation_type MoK\a
_diffrn_radiation_wavelength 0.71073
_diffrn_reflns_av_R_equivalents 0.049
_diffrn_reflns_av_sigmaI/netI 0.047
_diffrn_reflns_limit_h_max 19
_diffrn_reflns_limit_h_min -19
_diffrn_reflns_limit_k_max 7
_diffrn_reflns_limit_k_min -7
_diffrn_reflns_limit_l_max 24
_diffrn_reflns_limit_l_min -24
_diffrn_reflns_number 14309
_diffrn_reflns_theta_full 27.51
_diffrn_reflns_theta_max 27.51
_diffrn_reflns_theta_min 1.38
_diffrn_standards_decay_% 'less than 1'
_diffrn_standards_number 0
_exptl_absorpt_coefficient_mu 0.078
_exptl_absorpt_correction_T_max 1.00
_exptl_absorpt_correction_T_min 0.98
_exptl_absorpt_correction_type multi-scan
_exptl_absorpt_process_details '(SADABS; Sheldrick, 1996; Blessing, 1995)'
_exptl_crystal_colour 'pale yellow'
_exptl_crystal_density_diffrn 1.265
_exptl_crystal_density_meas ?
_exptl_crystal_density_method 'not measured'
_exptl_crystal_description needle
_exptl_crystal_F_000 608
_exptl_crystal_size_max 0.50
_exptl_crystal_size_mid 0.05
_exptl_crystal_size_min 0.05
_refine_diff_density_max 0.21
_refine_diff_density_min -0.17
_refine_ls_extinction_method none
_refine_ls_goodness_of_fit_ref 1.03
_refine_ls_hydrogen_treatment mixed
_refine_ls_matrix_type full
_refine_ls_number_parameters 207
_refine_ls_number_reflns 3452
_refine_ls_number_restraints 0
_refine_ls_restrained_S_all 1.03
_refine_ls_R_factor_all 0.079
_refine_ls_R_factor_gt 0.047
_refine_ls_shift/su_max 0.004
_refine_ls_shift/su_mean 0.000
_refine_ls_structure_factor_coef Fsqd
_refine_ls_weighting_details 'calc w = 1/[\s^2^(Fo^2^)+(0.039P)^2^+0.333P] where P = (Fo^2^+2Fc^2^)/3'
_refine_ls_weighting_scheme calc
_refine_ls_wR_factor_ref 0.098
_reflns_number_gt 2385
_reflns_number_total 3452
_reflns_threshold_expression I>2\s(I)
_cod_data_source_file kb1000.cif
_cod_data_source_block IIIB
_cod_depositor_comments
;
The following automatic conversions were performed:

'_exptl_crystal_density_meas' value 'not measured' was changed to '?'
- the value is perceived as not measured.

Automatic conversion script
Id: cif_fix_values 3008 2015-01-20 13:52:24Z robertas 
;
_cod_original_sg_symbol_H-M 'P 21/c'
_cod_database_code 2013305
_cod_database_fobs_code 2013305

loop_
_symmetry_equiv_pos_as_xyz
'x, y, z'
'-x, y+1/2, -z+1/2'
'-x, -y, -z'
'x, -y-1/2, z-1/2'

loop_
_atom_site_label
_atom_site_fract_x
_atom_site_fract_y
_atom_site_fract_z
_atom_site_U_iso_or_equiv
_atom_site_adp_type
_atom_site_calc_flag
_atom_site_refinement_flags
_atom_site_occupancy
_atom_site_disorder_assembly
_atom_site_disorder_group
_atom_site_type_symbol
N1A 0.27576(9) 0.3961(3) 0.53606(7) 0.0384(3) Uani d . 1 . . N
C2A 0.29091(10) 0.1884(3) 0.50396(8) 0.0345(4) Uani d . 1 . . C
H2A 0.3516 0.1294 0.5137 0.041 Uiso calc R 1 . . H
C3A 0.22412(10) 0.0537(3) 0.45747(8) 0.0323(4) Uani d . 1 . . C
H3A 0.2395 -0.0919 0.4359 0.039 Uiso calc R 1 . . H
C4A 0.13355(10) 0.1330(3) 0.44233(8) 0.0313(3) Uani d . 1 . . C
C5A 0.11799(11) 0.3500(3) 0.47555(9) 0.0396(4) Uani d . 1 . . C
H5A 0.0581 0.4138 0.4671 0.047 Uiso calc R 1 . . H
C6A 0.18896(11) 0.4721(3) 0.52049(9) 0.0428(4) Uani d . 1 . . C
H6A 0.1758 0.6202 0.5420 0.051 Uiso calc R 1 . . H
C7A 0.05897(10) -0.0024(3) 0.39618(8) 0.0333(4) Uani d . 1 . . C
N8A 0.07100(9) -0.1964(3) 0.35351(7) 0.0346(3) Uani d . 1 . . N
H8A 0.1266(12) -0.251(3) 0.3465(9) 0.049(5) Uiso d . 1 . . H
C9A -0.01126(11) -0.2884(3) 0.31821(9) 0.0410(4) Uani d . 1 . . C
H9A -0.0210 -0.4226 0.2853 0.049 Uiso calc R 1 . . H
C10A -0.07738(11) -0.1543(4) 0.33842(10) 0.0492(5) Uani d . 1 . . C
H10A -0.1412 -0.1788 0.3224 0.059 Uiso calc R 1 . . H
C11A -0.03390(11) 0.0253(4) 0.38697(10) 0.0486(5) Uani d . 1 . . C
H11A -0.0630 0.1457 0.4097 0.058 Uiso calc R 1 . . H
N1B 0.23424(9) 0.8359(3) 0.80902(7) 0.0379(3) Uani d . 1 . . N
C2B 0.23462(11) 0.6726(3) 0.75637(9) 0.0394(4) Uani d . 1 . . C
H2B 0.1943 0.5381 0.7524 0.047 Uiso calc R 1 . . H
C3B 0.28941(10) 0.6856(3) 0.70726(8) 0.0349(4) Uani d . 1 . . C
H3B 0.2865 0.5623 0.6712 0.042 Uiso calc R 1 . . H
C4B 0.34898(9) 0.8809(3) 0.71097(8) 0.0285(3) Uani d . 1 . . C
C5B 0.34858(10) 1.0534(3) 0.76572(9) 0.0347(4) Uani d . 1 . . C
H5B 0.3875 1.1911 0.7707 0.042 Uiso calc R 1 . . H
C6B 0.29178(10) 1.0235(3) 0.81231(9) 0.0380(4) Uani d . 1 . . C
H6B 0.2933 1.1432 0.8492 0.046 Uiso calc R 1 . . H
C7B 0.41214(9) 0.9031(3) 0.66349(8) 0.0289(3) Uani d . 1 . . C
N8B 0.41667(9) 0.7352(3) 0.60987(7) 0.0335(3) Uani d . 1 . . N
H8B 0.3747(12) 0.614(4) 0.5915(10) 0.057(6) Uiso d . 1 . . H
C9B 0.48412(11) 0.8000(3) 0.57681(9) 0.0387(4) Uani d . 1 . . C
H9B 0.5004 0.7153 0.5376 0.046 Uiso calc R 1 . . H
C10B 0.52452(10) 1.0078(3) 0.60954(9) 0.0385(4) Uani d . 1 . . C
H10B 0.5739 1.0918 0.5976 0.046 Uiso calc R 1 . . H
C11B 0.47941(10) 1.0736(3) 0.66395(8) 0.0342(4) Uani d . 1 . . C
H11B 0.4927 1.2109 0.6955 0.041 Uiso calc R 1 . . H

loop_
_atom_site_aniso_label
_atom_site_aniso_U_11
_atom_site_aniso_U_22
_atom_site_aniso_U_33
_atom_site_aniso_U_12
_atom_site_aniso_U_13
_atom_site_aniso_U_23
N1A 0.0398(8) 0.0369(8) 0.0374(7) -0.0027(6) 0.0068(6) -0.0036(6)
C2A 0.0307(8) 0.0378(9) 0.0341(8) 0.0008(7) 0.0064(6) -0.0003(7)
C3A 0.0326(8) 0.0335(9) 0.0312(8) 0.0010(7) 0.0081(6) -0.0028(7)
C4A 0.0317(8) 0.0362(9) 0.0273(7) -0.0002(7) 0.0098(6) 0.0019(7)
C5A 0.0330(8) 0.0416(10) 0.0435(9) 0.0058(7) 0.0080(7) -0.0036(8)
C6A 0.0464(10) 0.0359(10) 0.0465(10) 0.0016(8) 0.0120(8) -0.0081(8)
C7A 0.0310(8) 0.0375(9) 0.0320(8) -0.0011(7) 0.0088(6) -0.0022(7)
N8A 0.0307(7) 0.0407(8) 0.0322(7) -0.0007(6) 0.0075(6) -0.0034(6)
C9A 0.0370(9) 0.0462(10) 0.0368(9) -0.0079(8) 0.0030(7) -0.0057(8)
C10A 0.0294(8) 0.0605(12) 0.0553(11) -0.0045(8) 0.0053(8) -0.0081(10)
C11A 0.0317(9) 0.0568(12) 0.0585(11) 0.0004(8) 0.0129(8) -0.0153(10)
N1B 0.0360(7) 0.0435(8) 0.0352(7) 0.0003(6) 0.0106(6) 0.0025(7)
C2B 0.0361(8) 0.0404(10) 0.0416(9) -0.0105(7) 0.0088(7) 0.0001(8)
C3B 0.0370(8) 0.0338(9) 0.0334(8) -0.0064(7) 0.0077(7) -0.0058(7)
C4B 0.0260(7) 0.0302(8) 0.0270(7) 0.0020(6) 0.0018(6) 0.0034(6)
C5B 0.0341(8) 0.0321(9) 0.0375(9) -0.0040(7) 0.0078(7) -0.0034(7)
C6B 0.0397(9) 0.0383(10) 0.0361(9) -0.0002(7) 0.0095(7) -0.0043(7)
C7B 0.0293(7) 0.0284(8) 0.0264(7) 0.0003(6) 0.0016(6) 0.0006(6)
N8B 0.0337(7) 0.0346(8) 0.0320(7) -0.0011(6) 0.0073(6) -0.0017(6)
C9B 0.0358(8) 0.0487(11) 0.0335(8) 0.0060(8) 0.0121(7) 0.0030(8)
C10B 0.0301(8) 0.0502(11) 0.0351(9) -0.0033(7) 0.0072(7) 0.0075(8)
C11B 0.0302(8) 0.0382(9) 0.0311(8) -0.0054(7) 0.0014(6) 0.0017(7)

loop_
_atom_type_symbol
_atom_type_description
_atom_type_scat_dispersion_real
_atom_type_scat_dispersion_imag
_atom_type_scat_source
C C 0.0033 0.0016 'International Tables Vol C Tables 4.2.6.8 and 6.1.1.4'
H H 0.0000 0.0000 'International Tables Vol C Tables 4.2.6.8 and 6.1.1.4'
N N 0.0061 0.0033 'International Tables Vol C Tables 4.2.6.8 and 6.1.1.4'

loop_
_geom_angle_atom_site_label_1
_geom_angle_atom_site_label_2
_geom_angle_atom_site_label_3
_geom_angle
C2A N1A C6A 115.60(14)
N1A C2A C3A 124.30(14)
N1A C2A H2A 117.8
C3A C2A H2A 117.8
C2A C3A C4A 119.64(15)
C2A C3A H3A 120.2
C4A C3A H3A 120.2
C5A C4A C3A 115.95(14)
C5A C4A C7A 120.99(14)
C3A C4A C7A 123.05(14)
C6A C5A C4A 120.18(15)
C6A C5A H5A 119.9
C4A C5A H5A 119.9
N1A C6A C5A 124.33(16)
N1A C6A H6A 117.8
C5A C6A H6A 117.8
N8A C7A C11A 106.56(14)
N8A C7A C4A 123.58(14)
C11A C7A C4A 129.83(15)
C9A N8A C7A 109.84(14)
C9A N8A H8A 124.4(11)
C7A N8A H8A 125.6(11)
N8A C9A C10A 108.11(15)
N8A C9A H9A 125.9
C10A C9A H9A 125.9
C9A C10A C11A 107.37(15)
C9A C10A H10A 126.3
C11A C10A H10A 126.3
C7A C11A C10A 108.12(15)
C7A C11A H11A 125.9
C10A C11A H11A 125.9
C2B N1B C6B 115.69(14)
N1B C2B C3B 124.57(15)
N1B C2B H2B 117.7
C3B C2B H2B 117.7
C2B C3B C4B 119.44(15)
C2B C3B H3B 120.3
C4B C3B H3B 120.3
C3B C4B C5B 116.31(14)
C3B C4B C7B 123.02(14)
C5B C4B C7B 120.61(14)
C6B C5B C4B 119.88(15)
C6B C5B H5B 120.1
C4B C5B H5B 120.1
N1B C6B C5B 124.11(15)
N1B C6B H6B 117.9
C5B C6B H6B 117.9
N8B C7B C11B 107.10(13)
N8B C7B C4B 122.87(14)
C11B C7B C4B 129.94(14)
C9B N8B C7B 109.24(14)
C9B N8B H8B 122.7(12)
C7B N8B H8B 127.1(12)
N8B C9B C10B 108.52(15)
N8B C9B H9B 125.7
C10B C9B H9B 125.7
C9B C10B C11B 107.30(14)
C9B C10B H10B 126.3
C11B C10B H10B 126.3
C7B C11B C10B 107.82(14)
C7B C11B H11B 126.1
C10B C11B H11B 126.1

loop_
_geom_bond_atom_site_label_1
_geom_bond_atom_site_label_2
_geom_bond_site_symmetry_2
_geom_bond_distance
_geom_bond_publ_flag
N1A C2A . 1.335(2) ?
N1A C6A . 1.343(2) ?
C2A C3A . 1.382(2) ?
C2A H2A . 0.9500 ?
C3A C4A . 1.402(2) ?
C3A H3A . 0.9500 ?
C4A C5A . 1.391(2) ?
C4A C7A . 1.453(2) ?
C5A C6A . 1.372(2) ?
C5A H5A . 0.9500 ?
C6A H6A . 0.9500 ?
C7A N8A . 1.370(2) ?
C7A C11A . 1.384(2) ?
N8A C9A . 1.361(2) ?
N8A H8A . 0.931(18) ?
C9A C10A . 1.367(2) ?
C9A H9A . 0.9500 ?
C10A C11A . 1.397(2) ?
C10A H10A . 0.9500 ?
C11A H11A . 0.9500 ?
N1B C2B . 1.335(2) ?
N1B C6B . 1.341(2) ?
C2B C3B . 1.379(2) ?
C2B H2B . 0.9500 ?
C3B C4B . 1.393(2) ?
C3B H3B . 0.9500 ?
C4B C5B . 1.398(2) ?
C4B C7B . 1.458(2) ?
C5B C6B . 1.373(2) ?
C5B H5B . 0.9500 ?
C6B H6B . 0.9500 ?
C7B N8B . 1.377(2) ?
C7B C11B . 1.382(2) ?
N8B C9B . 1.362(2) ?
N8B H8B . 0.929(19) ?
C9B C10B . 1.369(2) ?
C9B H9B . 0.9500 ?
C10B C11B . 1.403(2) ?
C10B H10B . 0.9500 ?
C11B H11B . 0.9500 ?

loop_
_geom_torsion_atom_site_label_1
_geom_torsion_atom_site_label_2
_geom_torsion_atom_site_label_3
_geom_torsion_atom_site_label_4
_geom_torsion
C6A N1A C2A C3A -0.1(2)
N1A C2A C3A C4A -0.7(2)
C2A C3A C4A C5A 1.0(2)
C2A C3A C4A C7A -177.77(15)
C3A C4A C5A C6A -0.5(2)
C7A C4A C5A C6A 178.31(15)
C2A N1A C6A C5A 0.7(2)
C4A C5A C6A N1A -0.4(3)
C5A C4A C7A N8A 169.99(15)
C3A C4A C7A N8A -11.3(2)
C5A C4A C7A C11A -12.1(3)
C3A C4A C7A C11A 166.58(17)
C11A C7A N8A C9A 0.17(18)
C4A C7A N8A C9A 178.48(15)
C7A N8A C9A C10A -0.38(19)
N8A C9A C10A C11A 0.4(2)
N8A C7A C11A C10A 0.1(2)
C4A C7A C11A C10A -178.07(17)
C9A C10A C11A C7A -0.3(2)
C6B N1B C2B C3B 0.4(2)
N1B C2B C3B C4B -0.4(3)
C2B C3B C4B C5B 0.0(2)
C2B C3B C4B C7B 177.12(14)
C3B C4B C5B C6B 0.4(2)
C7B C4B C5B C6B -176.81(14)
C2B N1B C6B C5B 0.1(2)
C4B C5B C6B N1B -0.4(2)
C3B C4B C7B N8B 1.5(2)
C5B C4B C7B N8B 178.50(14)
C3B C4B C7B C11B -174.60(15)
C5B C4B C7B C11B 2.4(2)
C11B C7B N8B C9B -0.78(17)
C4B C7B N8B C9B -177.66(13)
C7B N8B C9B C10B 0.92(18)
N8B C9B C10B C11B -0.68(18)
N8B C7B C11B C10B 0.35(17)
C4B C7B C11B C10B 176.93(14)
C9B C10B C11B C7B 0.20(18)

loop_
_cod_related_entry_id
_cod_related_entry_database
_cod_related_entry_code
1 ChemSpider 4482087
